data_1564561
loop_
_publ_author_name
'Yakushev, Ilya A.'
'Stolarov, Igor P.'
'Cherkashina, Natalia V.'
'Churakov, Andrei V.'
'Zubavichus, Yan V.'
'Markov, Alexander A.'
'Gekhman, Alexander E.'
'Vargaftik, Michael N.'

_publ_section_title
;
 Two routes to platinum-based carboxylate-bridged heterometallics
;
_journal_name_full 'Inorganica Chimica Acta'
_journal_page_first 119631
_journal_paper_doi 10.1016/j.ica.2020.119631
_journal_volume 508
_journal_year 2020
_chemical_formula_moiety 'C20 H34 O22 Pt2 Yb2, 2(C2 H4 O2)'
_chemical_formula_sum 'C24 H42 O26 Pt2 Yb2'
_chemical_formula_weight 1482.83
_space_group_crystal_system monoclinic
_space_group_IT_number 14
_space_group_name_Hall '-P 2yn'
_space_group_name_H-M_alt 'P 1 21/n 1'
_atom_sites_solution_hydrogens mixed
_atom_sites_solution_primary difmap
_cell_angle_alpha 90
_cell_angle_beta 90.942(2)
_cell_angle_gamma 90
_cell_formula_units_Z 2
_cell_length_a 8.7371(6)
_cell_length_b 19.3417(13)
_cell_length_c 11.5868(8)
_cell_measurement_reflns_used 9841
_cell_measurement_temperature 100(2)
_cell_measurement_theta_max 30.60
_cell_measurement_theta_min 2.90
_cell_volume 1957.8(2)
_computing_cell_refinement 'Bruker SAINT'
_computing_data_collection 'Bruker APEX3'
_computing_data_reduction 'Bruker SAINT'
_computing_molecular_graphics 'Bruker SHELXTL'
_computing_publication_material 'Bruker SHELXTL'
_computing_structure_refinement 'SHELXL-2017/1 (Sheldrick, 2017)'
_computing_structure_solution 'SHELXT 2018/2 (Sheldrick, 2018)'
_diffrn_ambient_temperature 100(2)
_diffrn_measured_fraction_theta_full 0.995
_diffrn_measured_fraction_theta_max 0.995
_diffrn_measurement_device_type 'Bruker APEX-II CCD'
_diffrn_measurement_method '\f and \w scans'
_diffrn_radiation_type MoK\a
_diffrn_radiation_wavelength 0.71073
_diffrn_reflns_av_R_equivalents 0.0308
_diffrn_reflns_av_unetI/netI 0.0203
_diffrn_reflns_Laue_measured_fraction_full 0.995
_diffrn_reflns_Laue_measured_fraction_max 0.995
_diffrn_reflns_limit_h_max 12
_diffrn_reflns_limit_h_min -12
_diffrn_reflns_limit_k_max 27
_diffrn_reflns_limit_k_min -27
_diffrn_reflns_limit_l_max 16
_diffrn_reflns_limit_l_min -16
_diffrn_reflns_number 38542
_diffrn_reflns_point_group_measured_fraction_full 0.995
_diffrn_reflns_point_group_measured_fraction_max 0.995
_diffrn_reflns_theta_full 25.242
_diffrn_reflns_theta_max 30.604
_diffrn_reflns_theta_min 2.897
_diffrn_source 'fine-focus sealed tube'
_exptl_absorpt_coefficient_mu 11.947
_exptl_absorpt_correction_T_max 0.7461
_exptl_absorpt_correction_T_min 0.4587
_exptl_absorpt_correction_type multi-scan
_exptl_absorpt_process_details 'SADABS (Bruker, 2016)'
_exptl_crystal_colour colourless
_exptl_crystal_density_diffrn 2.515
_exptl_crystal_description prism
_exptl_crystal_F_000 1380
_exptl_crystal_size_max 0.200
_exptl_crystal_size_mid 0.100
_exptl_crystal_size_min 0.050
_refine_diff_density_max 1.004
_refine_diff_density_min -0.917
_refine_diff_density_rms 0.118
_refine_ls_extinction_coef 0.00025(4)
_refine_ls_extinction_expression Fc^*^=kFc[1+0.001xFc^2^\l^3^/sin(2\q)]^-1/4^
_refine_ls_extinction_method 'SHELXL-2017/1 (Sheldrick 2017)'
_refine_ls_goodness_of_fit_ref 1.070
_refine_ls_hydrogen_treatment mixed
_refine_ls_matrix_type full
_refine_ls_number_parameters 255
_refine_ls_number_reflns 6016
_refine_ls_number_restraints 0
_refine_ls_restrained_S_all 1.070
_refine_ls_R_factor_all 0.0197
_refine_ls_R_factor_gt 0.0172
_refine_ls_shift/su_max 0.002
_refine_ls_shift/su_mean 0.000
_refine_ls_structure_factor_coef Fsqd
_refine_ls_weighting_details 'w=1/[\s^2^(Fo^2^)+(0.0092P)^2^+2.5164P] where P=(Fo^2^+2Fc^2^)/3'
_refine_ls_weighting_scheme calc
_refine_ls_wR_factor_gt 0.0329
_refine_ls_wR_factor_ref 0.0335
_reflns_Friedel_coverage 0.000
_reflns_Friedel_fraction_full .
_reflns_Friedel_fraction_max .
_reflns_number_gt 5628
_reflns_number_total 6016
_reflns_threshold_expression 'I > 2\s(I)'
_cod_data_source_file ICA-2020-508-1196318.cif
_cod_data_source_block 8
_cod_depositor_comments
;
The following automatic conversions were performed:

data item '_exptl_crystal_density_meas' value 'not measured' was
changed to '?' -- the value is perceived as not measured.

Automatic conversion script
Id: cif_fix_values 8369 2020-08-20 11:38:08Z andrius 
;
_cod_original_sg_symbol_H-M 'P 21/n'
_cod_database_code 1564561
_shelx_space_group_comment
;
The symmetry employed for this shelxl refinement is uniquely defined
by the following loop, which should always be used as a source of
symmetry information in preference to the above space-group names.
They are only intended as comments.
;
_shelx_estimated_absorpt_t_min 0.199
_shelx_estimated_absorpt_t_max 0.586

loop_
_space_group_symop_operation_xyz
'x, y, z'
'-x+1/2, y+1/2, -z+1/2'
'-x, -y, -z'
'x-1/2, -y-1/2, z-1/2'

loop_
_atom_site_label
_atom_site_type_symbol
_atom_site_fract_x
_atom_site_fract_y
_atom_site_fract_z
_atom_site_U_iso_or_equiv
_atom_site_adp_type
_atom_site_occupancy
_atom_site_site_symmetry_order
_atom_site_calc_flag
_atom_site_refinement_flags_posn
_atom_site_refinement_flags_adp
_atom_site_refinement_flags_occupancy
_atom_site_disorder_assembly
_atom_site_disorder_group
Pt1 Pt 0.50936(2) 0.32323(2) 0.80576(2) 0.01419(3) Uani 1 1 d . . . . .
Yb1 Yb 0.57239(2) 0.44027(2) 0.63170(2) 0.01021(3) Uani 1 1 d . . . . .
O1 O 0.79178(19) 0.47307(9) 0.53887(15) 0.0181(4) Uani 1 1 d . . . . .
H1A H 0.828253 0.462085 0.463030 0.027 Uiso 1 1 d R U . . .
H1B H 0.839103 0.497445 0.583710 0.027 Uiso 1 1 d R U . . .
O11 O 0.6015(2) 0.25321(9) 0.70026(16) 0.0200(4) Uani 1 1 d . . . . .
C11 C 0.6671(3) 0.27467(12) 0.6088(2) 0.0142(4) Uani 1 1 d . . . . .
O12 O 0.6692(2) 0.33617(9) 0.57583(15) 0.0163(3) Uani 1 1 d . . . . .
C12 C 0.7466(3) 0.22044(13) 0.5397(2) 0.0189(5) Uani 1 1 d . . . . .
H12A H 0.714297 0.224097 0.458553 0.028 Uiso 1 1 calc R U . . .
H12B H 0.720001 0.174571 0.569181 0.028 Uiso 1 1 calc R U . . .
H12C H 0.857583 0.227167 0.546232 0.028 Uiso 1 1 calc R U . . .
O21 O 0.3010(2) 0.30709(9) 0.73622(16) 0.0191(4) Uani 1 1 d . . . . .
C21 C 0.2628(3) 0.34021(13) 0.6441(2) 0.0192(5) Uani 1 1 d . . . . .
O22 O 0.3443(2) 0.38396(9) 0.59570(15) 0.0186(4) Uani 1 1 d . . . . .
C22 C 0.1087(3) 0.32187(19) 0.5937(3) 0.0360(8) Uani 1 1 d . . . . .
H22A H 0.050561 0.364257 0.578016 0.054 Uiso 1 1 calc R U . . .
H22B H 0.052974 0.293149 0.648638 0.054 Uiso 1 1 calc R U . . .
H22C H 0.121966 0.296216 0.521649 0.054 Uiso 1 1 calc R U . . .
O31 O 0.4183(2) 0.39035(9) 0.91664(15) 0.0181(4) Uani 1 1 d . . . . .
C31 C 0.3871(3) 0.45140(12) 0.8802(2) 0.0149(4) Uani 1 1 d . . . . .
O32 O 0.41800(19) 0.47386(9) 0.78238(15) 0.0162(3) Uani 1 1 d . . . . .
C32 C 0.3076(3) 0.49727(14) 0.9649(2) 0.0217(5) Uani 1 1 d . . . . .
H32A H 0.357844 0.542559 0.967097 0.033 Uiso 1 1 calc R U . . .
H32B H 0.312854 0.476215 1.041777 0.033 Uiso 1 1 calc R U . . .
H32C H 0.200194 0.502968 0.941048 0.033 Uiso 1 1 calc R U . . .
O41 O 0.7158(2) 0.33327(10) 0.88208(16) 0.0223(4) Uani 1 1 d . . . . .
C41 C 0.8013(3) 0.38166(13) 0.8445(2) 0.0182(5) Uani 1 1 d . . . . .
O42 O 0.7641(2) 0.42442(9) 0.76938(15) 0.0180(4) Uani 1 1 d . . . . .
C42 C 0.9594(3) 0.38492(17) 0.8975(3) 0.0306(7) Uani 1 1 d . . . . .
H42A H 0.992170 0.433266 0.903237 0.046 Uiso 1 1 calc R U . . .
H42B H 1.030684 0.359311 0.849010 0.046 Uiso 1 1 calc R U . . .
H42C H 0.958327 0.364298 0.974726 0.046 Uiso 1 1 calc R U . . .
C51 C 0.5729(3) 0.58662(12) 0.6424(2) 0.0133(4) Uani 1 1 d . . . . .
O51 O 0.48419(18) 0.55485(8) 0.57165(14) 0.0124(3) Uani 1 1 d . . . . .
O52 O 0.66049(19) 0.55107(9) 0.70618(15) 0.0150(3) Uani 1 1 d . . . . .
C52 C 0.5696(3) 0.66370(12) 0.6540(2) 0.0192(5) Uani 1 1 d . . . . .
H52A H 0.514614 0.683748 0.587664 0.029 Uiso 1 1 calc R U . . .
H52B H 0.674626 0.681484 0.656786 0.029 Uiso 1 1 calc R U . . .
H52C H 0.517438 0.676314 0.725241 0.029 Uiso 1 1 calc R U . . .
O61 O 0.9259(2) 0.58604(10) 0.80440(16) 0.0200(4) Uani 1 1 d . . . . .
H61 H 0.858(5) 0.574(2) 0.777(3) 0.045(12) Uiso 1 1 d . . . . .
C61 C 1.0281(3) 0.59046(13) 0.7233(2) 0.0175(5) Uani 1 1 d . . . . .
O62 O 1.0066(2) 0.56772(12) 0.62648(18) 0.0321(5) Uani 1 1 d . . . . .
C62 C 1.1730(3) 0.62650(14) 0.7577(2) 0.0219(5) Uani 1 1 d . . . . .
H62A H 1.259794 0.595040 0.747956 0.033 Uiso 1 1 calc R U . . .
H62B H 1.167727 0.640683 0.838754 0.033 Uiso 1 1 calc R U . . .
H62C H 1.186659 0.667405 0.709055 0.033 Uiso 1 1 calc R U . . .

loop_
_atom_site_aniso_label
_atom_site_aniso_U_11
_atom_site_aniso_U_22
_atom_site_aniso_U_33
_atom_site_aniso_U_23
_atom_site_aniso_U_13
_atom_site_aniso_U_12
Pt1 0.01912(5) 0.01133(5) 0.01222(5) 0.00022(3) 0.00360(3) 0.00055(3)
Yb1 0.00999(5) 0.01100(5) 0.00969(5) -0.00116(3) 0.00167(3) -0.00189(3)
O1 0.0152(8) 0.0227(9) 0.0165(8) -0.0085(7) 0.0050(7) -0.0072(7)
O11 0.0267(10) 0.0142(9) 0.0193(9) -0.0012(7) 0.0066(8) 0.0026(7)
C11 0.0128(10) 0.0140(11) 0.0158(11) -0.0047(8) -0.0026(9) 0.0002(8)
O12 0.0190(8) 0.0147(8) 0.0154(8) -0.0025(6) 0.0041(7) 0.0013(6)
C12 0.0190(12) 0.0157(12) 0.0221(12) -0.0083(9) 0.0025(10) 0.0007(9)
O21 0.0209(9) 0.0161(9) 0.0205(9) 0.0013(7) 0.0038(7) -0.0059(7)
C21 0.0179(12) 0.0199(13) 0.0199(12) -0.0040(9) 0.0028(10) -0.0068(9)
O22 0.0157(8) 0.0220(9) 0.0179(9) 0.0025(7) 0.0001(7) -0.0079(7)
C22 0.0231(14) 0.049(2) 0.0356(17) 0.0050(15) -0.0065(13) -0.0193(13)
O31 0.0271(9) 0.0132(8) 0.0142(8) -0.0012(6) 0.0072(7) -0.0019(7)
C31 0.0144(10) 0.0159(12) 0.0146(11) -0.0039(8) 0.0040(9) -0.0026(8)
O32 0.0178(8) 0.0158(9) 0.0151(8) 0.0012(6) 0.0058(7) 0.0010(6)
C32 0.0253(13) 0.0204(13) 0.0199(13) -0.0054(10) 0.0100(11) -0.0008(10)
O41 0.0245(9) 0.0238(10) 0.0184(9) 0.0028(7) -0.0048(8) 0.0040(7)
C41 0.0176(11) 0.0217(13) 0.0153(11) -0.0053(9) -0.0011(10) 0.0049(9)
O42 0.0162(8) 0.0195(9) 0.0182(9) -0.0001(7) -0.0027(7) -0.0007(7)
C42 0.0203(13) 0.0418(18) 0.0294(16) -0.0026(13) -0.0083(12) 0.0072(12)
C51 0.0134(10) 0.0154(11) 0.0114(10) -0.0019(8) 0.0038(9) -0.0038(8)
O51 0.0148(8) 0.0122(8) 0.0102(7) -0.0020(6) 0.0003(6) -0.0035(6)
O52 0.0151(8) 0.0151(8) 0.0149(8) -0.0018(6) -0.0004(7) -0.0017(6)
C52 0.0237(12) 0.0107(11) 0.0231(13) -0.0068(9) -0.0041(10) -0.0019(9)
O61 0.0160(9) 0.0271(10) 0.0168(9) -0.0032(7) -0.0001(7) -0.0049(7)
C61 0.0147(11) 0.0146(12) 0.0232(12) -0.0025(9) 0.0021(10) 0.0013(9)
O62 0.0212(10) 0.0497(14) 0.0256(11) -0.0181(9) 0.0089(8) -0.0142(9)
C62 0.0164(12) 0.0204(13) 0.0286(14) -0.0028(10) -0.0027(11) -0.0031(9)

loop_
_atom_type_symbol
_atom_type_description
_atom_type_scat_dispersion_real
_atom_type_scat_dispersion_imag
_atom_type_scat_source
C C 0.0033 0.0016 'International Tables Vol C Tables 4.2.6.8 and 6.1.1.4'
H H 0.0000 0.0000 'International Tables Vol C Tables 4.2.6.8 and 6.1.1.4'
O O 0.0106 0.0060 'International Tables Vol C Tables 4.2.6.8 and 6.1.1.4'
Pt Pt -1.7033 8.3905 'International Tables Vol C Tables 4.2.6.8 and 6.1.1.4'
Yb Yb -0.3850 5.5486 'International Tables Vol C Tables 4.2.6.8 and 6.1.1.4'

loop_
_geom_angle_atom_site_label_1
_geom_angle_atom_site_label_2
_geom_angle_atom_site_label_3
_geom_angle
_geom_angle_site_symmetry_1
_geom_angle_site_symmetry_3
O31 Pt1 O11 177.59(7) . .
O31 Pt1 O21 89.49(8) . .
O11 Pt1 O21 91.19(8) . .
O31 Pt1 O41 91.04(8) . .
O11 Pt1 O41 88.11(8) . .
O21 Pt1 O41 175.92(7) . .
O31 Pt1 Yb1 91.19(5) . .
O11 Pt1 Yb1 91.11(5) . .
O21 Pt1 Yb1 91.27(5) . .
O41 Pt1 Yb1 92.76(5) . .
O12 Yb1 O1 78.19(6) . .
O12 Yb1 O22 81.66(6) . .
O1 Yb1 O22 140.37(6) . .
O12 Yb1 O42 79.12(6) . .
O1 Yb1 O42 76.11(6) . .
O22 Yb1 O42 132.56(6) . .
O12 Yb1 O32 133.18(6) . .
O1 Yb1 O32 140.74(6) . .
O22 Yb1 O32 75.89(6) . .
O42 Yb1 O32 86.64(6) . .
O12 Yb1 O51 80.07(6) . 3_666
O1 Yb1 O51 71.96(6) . 3_666
O22 Yb1 O51 71.17(6) . 3_666
O42 Yb1 O51 144.74(6) . 3_666
O32 Yb1 O51 127.98(6) . 3_666
O12 Yb1 O52 139.65(6) . .
O1 Yb1 O52 70.23(6) . .
O22 Yb1 O52 138.53(6) . .
O42 Yb1 O52 69.56(6) . .
O32 Yb1 O52 70.74(6) . .
O51 Yb1 O52 111.88(6) 3_666 .
O12 Yb1 O51 146.73(6) . .
O1 Yb1 O51 83.00(6) . .
O22 Yb1 O51 96.28(6) . .
O42 Yb1 O51 122.52(6) . .
O32 Yb1 O51 77.02(6) . .
O51 Yb1 O51 68.05(6) 3_666 .
O52 Yb1 O51 52.99(5) . .
O12 Yb1 Pt1 66.99(4) . .
O1 Yb1 Pt1 131.76(5) . .
O22 Yb1 Pt1 66.95(4) . .
O42 Yb1 Pt1 65.63(4) . .
O32 Yb1 Pt1 66.49(4) . .
O51 Yb1 Pt1 129.32(4) 3_666 .
O52 Yb1 Pt1 118.26(4) . .
O51 Yb1 Pt1 142.39(4) . .
O12 Yb1 Yb1 113.93(4) . 3_666
O1 Yb1 Yb1 74.97(5) . 3_666
O22 Yb1 Yb1 82.74(4) . 3_666
O42 Yb1 Yb1 144.63(4) . 3_666
O32 Yb1 Yb1 103.38(4) . 3_666
O51 Yb1 Yb1 34.36(4) 3_666 3_666
O52 Yb1 Yb1 81.75(4) . 3_666
O51 Yb1 Yb1 33.69(4) . 3_666
Pt1 Yb1 Yb1 149.428(5) . 3_666
C11 O11 Pt1 118.38(15) . .
O12 C11 O11 124.7(2) . .
O12 C11 C12 119.6(2) . .
O11 C11 C12 115.6(2) . .
C11 O12 Yb1 138.26(16) . .
C21 O21 Pt1 118.60(15) . .
O22 C21 O21 124.8(2) . .
O22 C21 C22 120.0(3) . .
O21 C21 C22 115.1(2) . .
C21 O22 Yb1 137.64(17) . .
C31 O31 Pt1 118.09(15) . .
O32 C31 O31 124.9(2) . .
O32 C31 C32 119.8(2) . .
O31 C31 C32 115.3(2) . .
C31 O32 Yb1 136.42(16) . .
C41 O41 Pt1 116.56(16) . .
O42 C41 O41 125.4(2) . .
O42 C41 C42 119.1(2) . .
O41 C41 C42 115.4(2) . .
C41 O42 Yb1 138.64(17) . .
O52 C51 O51 118.1(2) . .
O52 C51 C52 120.2(2) . .
O51 C51 C52 121.7(2) . .
C51 O51 Yb1 136.42(15) . 3_666
C51 O51 Yb1 93.92(14) . .
Yb1 O51 Yb1 111.95(6) 3_666 .
C51 O52 Yb1 95.00(14) . .
O62 C61 O61 122.8(2) . .
O62 C61 C62 122.2(2) . .
O61 C61 C62 115.0(2) . .

loop_
_geom_bond_atom_site_label_1
_geom_bond_atom_site_label_2
_geom_bond_distance
_geom_bond_site_symmetry_2
Pt1 O31 2.0006(17) .
Pt1 O11 2.0021(17) .
Pt1 O21 2.0030(18) .
Pt1 O41 2.0052(19) .
Pt1 Yb1 3.08743(19) .
Yb1 O12 2.2816(17) .
Yb1 O1 2.3025(17) .
Yb1 O22 2.3034(17) .
Yb1 O42 2.3142(17) .
Yb1 O32 2.3168(16) .
Yb1 O51 2.4013(16) 3_666
Yb1 O52 2.4306(17) .
Yb1 O51 2.4437(16) .
Yb1 Yb1 4.0157(3) 3_666
O11 C11 1.282(3) .
C11 O12 1.249(3) .
C11 C12 1.497(3) .
O21 C21 1.284(3) .
C21 O22 1.245(3) .
C21 C22 1.501(4) .
O31 C31 1.282(3) .
C31 O32 1.247(3) .
C31 C32 1.502(3) .
O41 C41 1.278(3) .
C41 O42 1.240(3) .
C41 C42 1.504(4) .
C51 O52 1.259(3) .
C51 O51 1.276(3) .
C51 C52 1.497(3) .
O61 C61 1.309(3) .
C61 O62 1.216(3) .
C61 C62 1.494(3) .

loop_
_geom_hbond_atom_site_label_D
_geom_hbond_atom_site_label_H
_geom_hbond_atom_site_label_A
_geom_hbond_distance_DH
_geom_hbond_distance_HA
_geom_hbond_distance_DA
_geom_hbond_angle_DHA
_geom_hbond_site_symmetry_A
_geom_hbond_publ_flag
O61 H61 O52 0.71(4) 1.95(4) 2.654(3) 174(4) . yes
O1 H1B O62 0.81 2.05 2.800(3) 153.5 . yes
O1 H1A O62 0.96 1.88 2.740(3) 147.0 3_766 yes

loop_
_geom_torsion_atom_site_label_1
_geom_torsion_atom_site_label_2
_geom_torsion_atom_site_label_3
_geom_torsion_atom_site_label_4
_geom_torsion
_geom_torsion_site_symmetry_1
_geom_torsion_site_symmetry_2
_geom_torsion_site_symmetry_3
_geom_torsion_site_symmetry_4
Pt1 O11 C11 O12 -5.1(3) . . . .
Pt1 O11 C11 C12 174.31(16) . . . .
O11 C11 O12 Yb1 -2.7(4) . . . .
C12 C11 O12 Yb1 177.89(16) . . . .
Pt1 O21 C21 O22 -2.4(4) . . . .
Pt1 O21 C21 C22 176.4(2) . . . .
O21 C21 O22 Yb1 -7.2(4) . . . .
C22 C21 O22 Yb1 174.0(2) . . . .
Pt1 O31 C31 O32 -4.8(3) . . . .
Pt1 O31 C31 C32 175.31(16) . . . .
O31 C31 O32 Yb1 -14.3(4) . . . .
C32 C31 O32 Yb1 165.57(17) . . . .
Pt1 O41 C41 O42 3.7(3) . . . .
Pt1 O41 C41 C42 -175.91(18) . . . .
O41 C41 O42 Yb1 -13.6(4) . . . .
C42 C41 O42 Yb1 165.92(19) . . . .
O52 C51 O51 Yb1 -127.4(2) . . . 3_666
C52 C51 O51 Yb1 55.2(3) . . . 3_666
O52 C51 O51 Yb1 0.6(2) . . . .
C52 C51 O51 Yb1 -176.8(2) . . . .
O51 C51 O52 Yb1 -0.6(2) . . . .
C52 C51 O52 Yb1 176.86(19) . . . .
